data_4314646
loop_
_publ_author_name
'M. Arunachalam'
'Pradyut Ghosh'

_publ_section_title
;
 A Versatile Tripodal Amide Receptor for the Encapsulation of Anions or
 Hydrated Anions via Formation of Dimeric Capsules
;
_journal_name_full 'Inorganic Chemistry'
_journal_page_first 943
_journal_page_last 951
_journal_paper_doi 10.1021/ic901644h
_journal_volume 49
_journal_year 2010
_chemical_formula_sum 'C57 H88 F N7 O16'
_chemical_formula_weight 1146.34
_chemical_name_systematic
; 
 ? 
;
_space_group_IT_number 2
_symmetry_cell_setting triclinic
_symmetry_space_group_name_Hall '-P 1'
_symmetry_space_group_name_H-M 'P -1'
_atom_sites_solution_hydrogens geom
_atom_sites_solution_primary direct
_atom_sites_solution_secondary difmap
_audit_creation_method SHELXL-97
_cell_angle_alpha 73.679(2)
_cell_angle_beta 83.907(2)
_cell_angle_gamma 89.519(2)
_cell_formula_units_Z 2
_cell_length_a 13.0150(11)
_cell_length_b 13.5935(11)
_cell_length_c 17.5401(15)
_cell_measurement_reflns_used 3622
_cell_measurement_temperature 100(2)
_cell_measurement_theta_max 21.65
_cell_measurement_theta_min 2.19
_cell_volume 2960.6(4)
_computing_cell_refinement 'BRUKER AXS SMART 3'
_computing_data_collection 'BRUKER AXS SMART 3'
_computing_data_reduction 'BRUKER AXS SAINT'
_computing_molecular_graphics 'BRUKER SHELXTL'
_computing_publication_material 'MERCURY 2.2'
_computing_structure_refinement 'SHELXL-97 (Sheldrick, 1997)'
_computing_structure_solution 'SHELXS-97 (Sheldrick, 1990)'
_diffrn_ambient_temperature 100(2)
_diffrn_detector_area_resol_mean 3
_diffrn_measured_fraction_theta_full 0.997
_diffrn_measured_fraction_theta_max 0.997
_diffrn_measurement_device_type 'BRUKER CCD AREA DETECTOR'
_diffrn_measurement_method 'OMEGA SCAN'
_diffrn_radiation_monochromator graphite
_diffrn_radiation_source 'fine-focus sealed tube'
_diffrn_radiation_type MoK\a
_diffrn_radiation_wavelength 0.71073
_diffrn_reflns_av_R_equivalents 0.0475
_diffrn_reflns_av_sigmaI/netI 0.0553
_diffrn_reflns_limit_h_max 14
_diffrn_reflns_limit_h_min -14
_diffrn_reflns_limit_k_max 15
_diffrn_reflns_limit_k_min -15
_diffrn_reflns_limit_l_max 19
_diffrn_reflns_limit_l_min -19
_diffrn_reflns_number 24620
_diffrn_reflns_theta_full 23.33
_diffrn_reflns_theta_max 23.33
_diffrn_reflns_theta_min 1.22
_exptl_absorpt_coefficient_mu 0.096
_exptl_absorpt_correction_T_max 0.9867
_exptl_absorpt_correction_T_min 0.9774
_exptl_absorpt_correction_type multi-scan
_exptl_absorpt_process_details SADABS
_exptl_crystal_colour COLORLESS
_exptl_crystal_density_diffrn 1.286
_exptl_crystal_density_method 'not measured'
_exptl_crystal_description BLOCK
_exptl_crystal_F_000 1232
_exptl_crystal_size_max 0.24
_exptl_crystal_size_mid 0.16
_exptl_crystal_size_min 0.14
_refine_diff_density_max 0.744
_refine_diff_density_min -0.416
_refine_diff_density_rms 0.054
_refine_ls_extinction_method none
_refine_ls_goodness_of_fit_ref 0.985
_refine_ls_hydrogen_treatment mixed
_refine_ls_matrix_type full
_refine_ls_number_parameters 747
_refine_ls_number_reflns 8557
_refine_ls_number_restraints 0
_refine_ls_restrained_S_all 0.985
_refine_ls_R_factor_all 0.0832
_refine_ls_R_factor_gt 0.0558
_refine_ls_shift/su_max 0.000
_refine_ls_shift/su_mean 0.000
_refine_ls_structure_factor_coef Fsqd
_refine_ls_weighting_details 'calc w=1/[\s^2^(Fo^2^)+(0.0702P)^2^+3.1033P] where P=(Fo^2^+2Fc^2^)/3'
_refine_ls_weighting_scheme calc
_refine_ls_wR_factor_gt 0.1374
_refine_ls_wR_factor_ref 0.1552
_reflns_number_gt 6075
_reflns_number_total 8557
_reflns_threshold_expression >2sigma(I)
_cod_data_source_file ic901644h_si_002_3.cif
_cod_data_source_block COMPLEX3
_cod_depositor_comments
;
The following automatic conversions were performed:

'_symmetry_cell_setting' value 'TRICLINIC' changed to 'triclinic'
according to the built-in table from CIF Core dictionary named
'cif_core.dic' version 2.4.1 from
2010-06-29.

'_exptl_absorpt_correction_type' value 'MULTI-SCAN'
changed to 'multi-scan' according to the built-in table from CIF Core
dictionary named 'cif_core.dic' version 2.4.1 from 2010-06-29.

Automatic conversion script
Id: cif_fix_values 1646 2011-03-28 12:23:43Z adriana 
;
_cod_database_code 4314646

loop_
_symmetry_equiv_pos_as_xyz
'x, y, z'
'-x, -y, -z'

loop_
_atom_site_label
_atom_site_type_symbol
_atom_site_fract_x
_atom_site_fract_y
_atom_site_fract_z
_atom_site_U_iso_or_equiv
_atom_site_adp_type
_atom_site_occupancy
_atom_site_symmetry_multiplicity
_atom_site_calc_flag
_atom_site_refinement_flags
_atom_site_disorder_assembly
_atom_site_disorder_group
F1 F 0.88292(17) 0.65750(18) 0.47402(17) 0.0718(7) Uani 1 1 d . . .
O2 O 0.92737(18) 0.5325(2) 0.37424(14) 0.0475(7) Uani 1 1 d . . .
O3A O 0.8738(2) 0.4826(2) 0.57856(18) 0.0274(7) Uiso 0.69 1 d P . .
O3B O 0.8816(4) 0.4206(4) 0.5726(3) 0.0102(12) Uiso 0.31 1 d P . .
O4A O 0.9178(9) 0.3832(9) 0.4843(7) 0.080(3) Uiso 0.30 1 d P . .
O4B O 0.9272(3) 0.2986(3) 0.5249(3) 0.0656(12) Uiso 0.70 1 d P . .
O5 O 1.00354(19) 0.38827(18) 1.01054(13) 0.0391(6) Uani 1 1 d . . .
N6 N 1.0191(2) 0.4181(2) 0.93722(17) 0.0310(7) Uani 1 1 d . . .
O7 O 1.10418(19) 0.44637(18) 0.89984(14) 0.0407(6) Uani 1 1 d . . .
C8 C 0.9304(2) 0.4222(2) 0.89130(18) 0.0257(7) Uani 1 1 d . . .
C9 C 0.9476(2) 0.4216(2) 0.81233(18) 0.0250(7) Uani 1 1 d . . .
H9 H 1.0142 0.4176 0.7884 0.030 Uiso 1 1 calc R . .
C10 C 0.8628(2) 0.4271(2) 0.76971(18) 0.0250(7) Uani 1 1 d . . .
H10 H 0.8725 0.4255 0.7168 0.030 Uiso 1 1 calc R . .
C11 C 0.7634(2) 0.4351(2) 0.80498(17) 0.0212(7) Uani 1 1 d . . .
C12 C 0.7492(2) 0.4358(2) 0.88480(18) 0.0274(7) Uani 1 1 d . . .
H12 H 0.6829 0.4407 0.9089 0.033 Uiso 1 1 calc R . .
C13 C 0.8326(2) 0.4293(2) 0.92834(18) 0.0281(8) Uani 1 1 d . . .
H13 H 0.8232 0.4296 0.9816 0.034 Uiso 1 1 calc R . .
C14 C 0.6678(2) 0.4453(2) 0.76135(18) 0.0232(7) Uani 1 1 d . . .
O15 O 0.58178(16) 0.44375(17) 0.79787(12) 0.0319(5) Uani 1 1 d . . .
N16 N 0.6813(2) 0.4566(2) 0.68253(15) 0.0256(6) Uani 1 1 d . . .
H16 H 0.741(3) 0.461(2) 0.6534(19) 0.029(9) Uiso 1 1 d . . .
C17 C 0.5905(2) 0.4684(3) 0.63780(18) 0.0280(8) Uani 1 1 d . . .
H17B H 0.5475 0.5217 0.6501 0.034 Uiso 1 1 calc R . .
H18A H 0.5501 0.4048 0.6546 0.034 Uiso 1 1 calc R . .
C18 C 0.6206(2) 0.4956(2) 0.54874(17) 0.0228(7) Uani 1 1 d . . .
C19 C 0.6407(2) 0.4183(2) 0.51118(18) 0.0231(7) Uani 1 1 d . . .
C20 C 0.6423(3) 0.3073(2) 0.5613(2) 0.0348(8) Uani 1 1 d . . .
H20A H 0.5790 0.2730 0.5591 0.052 Uiso 1 1 calc R . .
H20B H 0.6495 0.3049 0.6157 0.052 Uiso 1 1 calc R . .
H20C H 0.6996 0.2738 0.5408 0.052 Uiso 1 1 calc R . .
C21 C 0.6624(2) 0.4439(2) 0.42772(18) 0.0241(7) Uani 1 1 d . . .
C22 C 0.6826(2) 0.3619(3) 0.3853(2) 0.0307(8) Uani 1 1 d . . .
H22B H 0.6572 0.2961 0.4205 0.037 Uiso 1 1 calc R . .
H22A H 0.6455 0.3772 0.3383 0.037 Uiso 1 1 calc R . .
N23 N 0.7935(2) 0.3558(2) 0.36123(18) 0.0353(8) Uani 1 1 d . . .
H23 H 0.832(3) 0.394(3) 0.372(2) 0.047(12) Uiso 1 1 d . . .
C24 C 0.8268(2) 0.3102(2) 0.30569(18) 0.0235(7) Uani 1 1 d . . .
O25 O 0.76811(16) 0.26741(17) 0.27413(13) 0.0333(6) Uani 1 1 d . . .
C26 C 0.9417(2) 0.3128(2) 0.28229(18) 0.0223(7) Uani 1 1 d . . .
C27 C 1.0128(2) 0.3131(2) 0.33649(19) 0.0290(8) Uani 1 1 d . . .
H27 H 0.9897 0.3134 0.3884 0.035 Uiso 1 1 calc R . .
C28 C 1.1174(2) 0.3129(2) 0.31316(18) 0.0276(7) Uani 1 1 d . . .
H28 H 1.1652 0.3128 0.3490 0.033 Uiso 1 1 calc R . .
C29 C 1.1497(2) 0.3129(2) 0.23578(18) 0.0237(7) Uani 1 1 d . . .
C30 C 1.0811(2) 0.3136(2) 0.18037(18) 0.0255(7) Uani 1 1 d . . .
H30 H 1.1049 0.3148 0.1282 0.031 Uiso 1 1 calc R . .
C31 C 0.9764(2) 0.3126(2) 0.20472(18) 0.0243(7) Uani 1 1 d . . .
H31 H 0.9290 0.3118 0.1688 0.029 Uiso 1 1 calc R . .
N32 N 1.2614(2) 0.31371(19) 0.21043(17) 0.0276(6) Uani 1 1 d . . .
O33 O 1.28926(17) 0.30915(18) 0.14258(14) 0.0389(6) Uani 1 1 d . . .
O34 O 1.32120(16) 0.31980(17) 0.25832(14) 0.0361(6) Uani 1 1 d . . .
C35 C 0.6910(3) 0.5764(3) 0.29215(18) 0.0355(8) Uani 1 1 d . . .
H35B H 0.6282 0.5923 0.2675 0.053 Uiso 1 1 calc R . .
H35C H 0.7235 0.5202 0.2767 0.053 Uiso 1 1 calc R . .
H35A H 0.7368 0.6353 0.2752 0.053 Uiso 1 1 calc R . .
C36 C 0.6665(2) 0.5470(2) 0.38232(17) 0.0238(7) Uani 1 1 d . . .
C37 C 0.6493(2) 0.6239(2) 0.42068(18) 0.0238(7) Uani 1 1 d . . .
C38 C 0.6571(2) 0.7351(2) 0.3712(2) 0.0320(8) Uani 1 1 d . . .
H38A H 0.6283 0.7423 0.3212 0.038 Uiso 1 1 calc R . .
H38B H 0.6178 0.7771 0.3998 0.038 Uiso 1 1 calc R . .
N39 N 0.7658(2) 0.7700(2) 0.35488(17) 0.0291(7) Uani 1 1 d . . .
H39 H 0.803(3) 0.737(2) 0.391(2) 0.031(10) Uiso 1 1 d . . .
C40 C 0.7949(2) 0.8587(2) 0.30149(18) 0.0248(7) Uani 1 1 d . . .
O41 O 0.73379(16) 0.91498(16) 0.26066(12) 0.0294(5) Uani 1 1 d . . .
C42 C 0.9078(2) 0.8867(2) 0.29136(17) 0.0238(7) Uani 1 1 d . . .
C43 C 0.9839(2) 0.8146(3) 0.3079(2) 0.0333(8) Uani 1 1 d . . .
H43 H 0.9657 0.7453 0.3255 0.040 Uiso 1 1 calc R . .
C44 C 1.0870(3) 0.8444(3) 0.2987(2) 0.0366(9) Uani 1 1 d . . .
H44 H 1.1381 0.7959 0.3099 0.044 Uiso 1 1 calc R . .
C45 C 1.1120(2) 0.9475(3) 0.27267(18) 0.0295(8) Uani 1 1 d . . .
C46 C 1.0391(3) 1.0216(3) 0.25368(19) 0.0319(8) Uani 1 1 d . . .
H46 H 1.0582 1.0907 0.2354 0.038 Uiso 1 1 calc R . .
C47 C 0.9362(3) 0.9904(2) 0.26259(18) 0.0308(8) Uani 1 1 d . . .
H47 H 0.8856 1.0392 0.2493 0.037 Uiso 1 1 calc R . .
N48 N 1.2212(2) 0.9796(3) 0.26533(17) 0.0390(7) Uani 1 1 d . . .
O49 O 1.24382(19) 1.0714(2) 0.23600(15) 0.0495(7) Uani 1 1 d . . .
O50 O 1.28503(19) 0.9143(2) 0.28838(17) 0.0549(7) Uani 1 1 d . . .
C51 C 0.6170(2) 0.6829(3) 0.5457(2) 0.0323(8) Uani 1 1 d . . .
H51C H 0.6603 0.7407 0.5160 0.048 Uiso 1 1 calc R . .
H51A H 0.6373 0.6576 0.5986 0.048 Uiso 1 1 calc R . .
H51B H 0.5463 0.7034 0.5488 0.048 Uiso 1 1 calc R . .
C52 C 0.6281(2) 0.5989(2) 0.50393(18) 0.0225(7) Uani 1 1 d . . .
O53 O 0.92326(18) 0.78951(17) 0.05090(13) 0.0377(6) Uani 1 1 d . . .
C54 C 0.8617(3) 0.8114(3) 0.11591(19) 0.0356(8) Uani 1 1 d . . .
C55 C 0.7489(3) 0.7990(3) 0.1101(2) 0.0352(8) Uani 1 1 d . . .
H55B H 0.7332 0.7284 0.1127 0.042 Uiso 1 1 calc R . .
H55A H 0.7088 0.8151 0.1548 0.042 Uiso 1 1 calc R . .
H54B H 0.8764 0.8809 0.1164 0.042 Uiso 1 1 d R . .
H54A H 0.8797 0.7652 0.1657 0.042 Uiso 1 1 d R . .
O56 O 0.72115(18) 0.86527(19) 0.03696(14) 0.0440(6) Uani 1 1 d . . .
C57 C 0.7813(3) 0.8405(3) -0.0280(2) 0.0472(10) Uani 1 1 d . . .
H57B H 0.7633 0.8852 -0.0782 0.057 Uiso 1 1 calc R . .
H57A H 0.7660 0.7704 -0.0268 0.057 Uiso 1 1 calc R . .
C58 C 0.8946(3) 0.8528(3) -0.0223(2) 0.0398(9) Uani 1 1 d . . .
H58B H 0.9343 0.8351 -0.0664 0.048 Uiso 1 1 calc R . .
H58A H 0.9104 0.9239 -0.0266 0.048 Uiso 1 1 calc R . .
O59 O 0.2149(2) 0.05656(19) 0.55446(15) 0.0511(7) Uani 1 1 d . . .
C60 C 0.2048(4) -0.0520(3) 0.5761(3) 0.0599(12) Uani 1 1 d . . .
H60B H 0.1380 -0.0731 0.6064 0.072 Uiso 1 1 calc R . .
H60A H 0.2578 -0.0820 0.6099 0.072 Uiso 1 1 calc R . .
C61 C 0.2143(4) -0.0899(3) 0.5053(3) 0.0693(13) Uani 1 1 d . . .
H61A H 0.2825 -0.0719 0.4765 0.083 Uiso 1 1 calc R . .
H61B H 0.2069 -0.1641 0.5219 0.083 Uiso 1 1 calc R . .
O62 O 0.1377(2) -0.0474(3) 0.45373(19) 0.0694(9) Uani 1 1 d . . .
C63 C 0.1453(4) 0.0629(4) 0.4334(3) 0.0709(14) Uani 1 1 d . . .
H63B H 0.0909 0.0923 0.4008 0.085 Uiso 1 1 calc R . .
H63A H 0.2112 0.0861 0.4023 0.085 Uiso 1 1 calc R . .
C64 C 0.1364(3) 0.0992(3) 0.5051(2) 0.0560(11) Uani 1 1 d . . .
H64B H 0.1427 0.1734 0.4896 0.067 Uiso 1 1 calc R . .
H64A H 0.0690 0.0796 0.5349 0.067 Uiso 1 1 calc R . .
N65 N 0.58741(18) 0.15232(18) 0.14882(14) 0.0215(6) Uani 1 1 d . . .
C66 C 0.6967(2) 0.1364(2) 0.11496(17) 0.0227(7) Uani 1 1 d . . .
H66A H 0.7426 0.1849 0.1266 0.027 Uiso 1 1 calc R . .
H66B H 0.7173 0.0681 0.1427 0.027 Uiso 1 1 calc R . .
C67 C 0.7121(2) 0.1485(2) 0.02585(18) 0.0278(7) Uani 1 1 d . . .
H67A H 0.6862 0.2142 -0.0027 0.033 Uiso 1 1 calc R . .
H67B H 0.6731 0.0951 0.0140 0.033 Uiso 1 1 calc R . .
C68 C 0.8259(2) 0.1420(2) -0.00224(19) 0.0291(8) Uani 1 1 d . . .
H68B H 0.8528 0.0786 0.0295 0.035 Uiso 1 1 calc R . .
H68A H 0.8637 0.1985 0.0062 0.035 Uiso 1 1 calc R . .
C69 C 0.8432(3) 0.1455(3) -0.09014(19) 0.0358(8) Uani 1 1 d . . .
H69B H 0.8073 0.0887 -0.0985 0.054 Uiso 1 1 calc R . .
H69C H 0.9158 0.1417 -0.1056 0.054 Uiso 1 1 calc R . .
H69A H 0.8175 0.2085 -0.1218 0.054 Uiso 1 1 calc R . .
C70 C 0.5532(2) 0.2617(2) 0.11466(18) 0.0238(7) Uani 1 1 d . . .
H70A H 0.5480 0.2725 0.0581 0.029 Uiso 1 1 calc R . .
H70B H 0.4843 0.2678 0.1398 0.029 Uiso 1 1 calc R . .
C71 C 0.6203(2) 0.3473(2) 0.12352(19) 0.0275(7) Uani 1 1 d . . .
H71B H 0.6894 0.3449 0.0973 0.033 Uiso 1 1 calc R . .
H71A H 0.6253 0.3400 0.1796 0.033 Uiso 1 1 calc R . .
C72 C 0.5717(3) 0.4486(2) 0.0856(2) 0.0308(8) Uani 1 1 d . . .
H72A H 0.5608 0.4511 0.0313 0.037 Uiso 1 1 calc R . .
H72B H 0.5044 0.4508 0.1147 0.037 Uiso 1 1 calc R . .
C73 C 0.6335(3) 0.5421(2) 0.0838(2) 0.0354(8) Uani 1 1 d . . .
H73B H 0.6452 0.5404 0.1373 0.053 Uiso 1 1 calc R . .
H73C H 0.5962 0.6025 0.0608 0.053 Uiso 1 1 calc R . .
H73A H 0.6987 0.5432 0.0523 0.053 Uiso 1 1 calc R . .
C74 C 0.5095(2) 0.0840(2) 0.12791(18) 0.0242(7) Uani 1 1 d . . .
H74B H 0.4410 0.1000 0.1481 0.029 Uiso 1 1 calc R . .
H74A H 0.5122 0.1015 0.0702 0.029 Uiso 1 1 calc R . .
C75 C 0.5232(3) -0.0302(2) 0.1591(2) 0.0317(8) Uani 1 1 d . . .
H75B H 0.5097 -0.0512 0.2169 0.038 Uiso 1 1 calc R . .
H75A H 0.5938 -0.0470 0.1449 0.038 Uiso 1 1 calc R . .
C76 C 0.4496(3) -0.0868(2) 0.1239(2) 0.0359(8) Uani 1 1 d . . .
H76B H 0.3801 -0.0631 0.1331 0.043 Uiso 1 1 calc R . .
H76A H 0.4681 -0.0699 0.0666 0.043 Uiso 1 1 calc R . .
C77 C 0.4499(3) -0.2014(3) 0.1581(2) 0.0492(10) Uani 1 1 d . . .
H77A H 0.5185 -0.2256 0.1499 0.074 Uiso 1 1 calc R . .
H77C H 0.4037 -0.2325 0.1320 0.074 Uiso 1 1 calc R . .
H77B H 0.4276 -0.2192 0.2144 0.074 Uiso 1 1 calc R . .
C78 C 0.5901(2) 0.1259(2) 0.23929(17) 0.0230(7) Uani 1 1 d . . .
H78A H 0.6110 0.0553 0.2584 0.028 Uiso 1 1 calc R . .
H78B H 0.6425 0.1690 0.2501 0.028 Uiso 1 1 calc R . .
C79 C 0.4890(2) 0.1386(2) 0.28655(18) 0.0292(8) Uani 1 1 d . . .
H79A H 0.4332 0.1059 0.2695 0.035 Uiso 1 1 calc R . .
H79B H 0.4743 0.2110 0.2766 0.035 Uiso 1 1 calc R . .
C80 C 0.4952(3) 0.0906(2) 0.37568(18) 0.0306(8) Uani 1 1 d . . .
H80B H 0.4330 0.1064 0.4053 0.037 Uiso 1 1 calc R . .
H80A H 0.5534 0.1213 0.3915 0.037 Uiso 1 1 calc R . .
C81 C 0.5072(3) -0.0257(3) 0.3982(2) 0.0407(9) Uani 1 1 d . . .
H81C H 0.4535 -0.0562 0.3783 0.061 Uiso 1 1 calc R . .
H81B H 0.5025 -0.0524 0.4553 0.061 Uiso 1 1 calc R . .
H81A H 0.5733 -0.0416 0.3752 0.061 Uiso 1 1 calc R . .

loop_
_atom_site_aniso_label
_atom_site_aniso_U_11
_atom_site_aniso_U_22
_atom_site_aniso_U_33
_atom_site_aniso_U_23
_atom_site_aniso_U_13
_atom_site_aniso_U_12
F1 0.0396(14) 0.0588(15) 0.116(2) -0.0255(15) -0.0021(13) -0.0019(11)
O2 0.0376(15) 0.0572(17) 0.0431(15) -0.0079(13) -0.0007(12) -0.0003(12)
O5 0.0533(16) 0.0447(15) 0.0238(14) -0.0135(11) -0.0142(11) 0.0109(12)
N6 0.0350(18) 0.0298(16) 0.0311(18) -0.0106(13) -0.0111(14) 0.0052(13)
O7 0.0339(15) 0.0469(15) 0.0428(15) -0.0119(12) -0.0129(12) -0.0010(12)
C8 0.0305(19) 0.0209(17) 0.0260(18) -0.0053(14) -0.0087(15) -0.0003(14)
C9 0.0253(18) 0.0240(17) 0.0254(18) -0.0068(14) -0.0013(14) 0.0009(13)
C10 0.0252(18) 0.0277(18) 0.0220(17) -0.0069(14) -0.0027(14) 0.0000(14)
C11 0.0245(17) 0.0156(16) 0.0226(17) -0.0041(13) -0.0018(13) -0.0003(13)
C12 0.0278(18) 0.0263(18) 0.0257(18) -0.0053(14) 0.0026(14) 0.0001(14)
C13 0.036(2) 0.0273(18) 0.0189(17) -0.0043(14) -0.0011(15) 0.0007(15)
C14 0.0223(18) 0.0197(17) 0.0257(18) -0.0054(13) 0.0032(14) -0.0016(13)
O15 0.0247(13) 0.0414(14) 0.0289(12) -0.0112(10) 0.0034(10) 0.0002(10)
N16 0.0158(15) 0.0398(17) 0.0199(15) -0.0072(12) 0.0010(12) 0.0011(12)
C17 0.0161(17) 0.040(2) 0.0266(18) -0.0075(15) -0.0026(14) 0.0034(14)
C18 0.0123(16) 0.0328(19) 0.0238(17) -0.0088(15) -0.0018(13) -0.0009(13)
C19 0.0112(16) 0.0278(18) 0.0292(18) -0.0057(14) -0.0028(13) -0.0018(13)
C20 0.0279(19) 0.033(2) 0.041(2) -0.0072(16) -0.0025(16) 0.0000(15)
C21 0.0110(16) 0.0338(19) 0.0308(18) -0.0153(15) 0.0001(13) -0.0032(13)
C22 0.0157(17) 0.042(2) 0.040(2) -0.0209(17) -0.0013(14) -0.0015(14)
N23 0.0158(15) 0.054(2) 0.0481(19) -0.0342(17) -0.0028(13) -0.0028(14)
C24 0.0217(17) 0.0241(17) 0.0238(17) -0.0046(14) -0.0037(14) -0.0011(14)
O25 0.0249(12) 0.0455(14) 0.0356(13) -0.0206(11) -0.0046(10) -0.0055(11)
C26 0.0220(17) 0.0189(16) 0.0267(17) -0.0080(13) -0.0016(14) 0.0016(13)
C27 0.0242(18) 0.042(2) 0.0238(18) -0.0128(15) -0.0054(14) 0.0023(15)
C28 0.0228(18) 0.0350(19) 0.0266(18) -0.0095(15) -0.0079(14) 0.0019(14)
C29 0.0204(17) 0.0201(17) 0.0297(18) -0.0056(14) -0.0022(14) 0.0020(13)
C30 0.0309(19) 0.0228(17) 0.0238(17) -0.0094(14) 0.0004(14) 0.0026(14)
C31 0.0230(18) 0.0251(17) 0.0262(18) -0.0082(14) -0.0057(14) 0.0010(13)
N32 0.0237(15) 0.0256(15) 0.0346(17) -0.0105(13) -0.0034(13) 0.0034(12)
O33 0.0282(13) 0.0506(16) 0.0406(15) -0.0208(12) 0.0059(11) 0.0007(11)
O34 0.0219(12) 0.0445(15) 0.0456(15) -0.0173(12) -0.0080(11) 0.0048(10)
C35 0.0278(19) 0.050(2) 0.0266(19) -0.0091(16) 0.0015(15) -0.0038(16)
C36 0.0136(16) 0.0339(19) 0.0234(17) -0.0076(15) -0.0005(13) -0.0038(13)
C37 0.0106(15) 0.0285(18) 0.0299(18) -0.0043(14) -0.0027(13) -0.0025(13)
C38 0.0180(17) 0.035(2) 0.040(2) -0.0041(16) -0.0047(15) -0.0056(14)
N39 0.0217(15) 0.0285(16) 0.0336(17) -0.0014(14) -0.0081(13) -0.0018(12)
C40 0.0283(18) 0.0221(18) 0.0243(17) -0.0071(15) -0.0018(15) -0.0042(15)
O41 0.0251(12) 0.0286(12) 0.0312(13) -0.0024(10) -0.0054(10) 0.0003(10)
C42 0.0258(18) 0.0253(18) 0.0208(17) -0.0085(14) 0.0008(13) -0.0064(14)
C43 0.0265(19) 0.0258(19) 0.048(2) -0.0128(16) 0.0027(16) -0.0035(15)
C44 0.025(2) 0.036(2) 0.047(2) -0.0104(17) 0.0027(16) 0.0036(15)
C45 0.0226(18) 0.040(2) 0.0269(18) -0.0110(16) 0.0005(14) -0.0082(15)
C46 0.032(2) 0.0315(19) 0.0302(19) -0.0051(15) -0.0050(15) -0.0093(16)
C47 0.031(2) 0.0321(19) 0.0270(18) -0.0042(15) -0.0061(15) -0.0029(15)
N48 0.0285(18) 0.049(2) 0.0389(18) -0.0127(16) 0.0002(14) -0.0106(16)
O49 0.0368(15) 0.0511(18) 0.0539(17) -0.0045(14) -0.0009(12) -0.0198(13)
O50 0.0273(15) 0.0624(19) 0.073(2) -0.0161(15) -0.0037(14) -0.0026(14)
C51 0.0271(19) 0.038(2) 0.037(2) -0.0180(16) -0.0065(15) 0.0035(15)
C52 0.0115(15) 0.0304(18) 0.0281(18) -0.0119(14) -0.0030(13) 0.0010(13)
O53 0.0401(14) 0.0382(14) 0.0351(14) -0.0129(11) 0.0012(11) 0.0081(11)
C54 0.043(2) 0.037(2) 0.0282(19) -0.0127(16) -0.0005(16) 0.0028(16)
C55 0.037(2) 0.036(2) 0.033(2) -0.0114(16) 0.0000(16) 0.0001(16)
O56 0.0370(15) 0.0547(16) 0.0402(15) -0.0122(13) -0.0075(12) 0.0106(12)
C57 0.055(3) 0.057(3) 0.031(2) -0.0134(19) -0.0073(18) 0.000(2)
C58 0.044(2) 0.041(2) 0.035(2) -0.0136(17) 0.0031(17) -0.0029(17)
O59 0.0593(18) 0.0463(17) 0.0531(17) -0.0154(13) -0.0267(14) 0.0038(13)
C60 0.067(3) 0.039(2) 0.072(3) -0.009(2) -0.019(2) 0.015(2)
C61 0.061(3) 0.052(3) 0.100(4) -0.034(3) -0.005(3) 0.012(2)
O62 0.063(2) 0.093(3) 0.078(2) -0.062(2) -0.0211(17) 0.0087(18)
C63 0.092(4) 0.079(4) 0.049(3) -0.022(2) -0.029(3) 0.019(3)
C64 0.069(3) 0.052(3) 0.052(3) -0.017(2) -0.021(2) 0.015(2)
N65 0.0155(13) 0.0244(14) 0.0252(14) -0.0073(11) -0.0046(11) -0.0001(11)
C66 0.0136(16) 0.0255(17) 0.0277(17) -0.0055(14) -0.0022(13) 0.0013(13)
C67 0.0236(18) 0.0295(18) 0.0295(18) -0.0069(15) -0.0025(14) -0.0006(14)
C68 0.0245(18) 0.0258(18) 0.0346(19) -0.0064(15) 0.0021(14) -0.0002(14)
C69 0.031(2) 0.039(2) 0.035(2) -0.0075(16) 0.0048(16) -0.0015(16)
C70 0.0203(17) 0.0261(17) 0.0250(17) -0.0057(14) -0.0069(13) 0.0055(13)
C71 0.0243(18) 0.0292(18) 0.0282(18) -0.0051(14) -0.0068(14) -0.0010(14)
C72 0.0317(19) 0.0270(18) 0.0345(19) -0.0089(15) -0.0065(15) 0.0043(15)
C73 0.035(2) 0.031(2) 0.039(2) -0.0083(16) -0.0024(16) 0.0022(15)
C74 0.0160(16) 0.0316(18) 0.0271(18) -0.0102(14) -0.0057(13) -0.0028(13)
C75 0.0268(18) 0.0301(19) 0.040(2) -0.0106(16) -0.0070(15) -0.0018(15)
C76 0.038(2) 0.035(2) 0.036(2) -0.0094(16) -0.0077(16) -0.0105(16)
C77 0.046(2) 0.040(2) 0.065(3) -0.017(2) -0.013(2) -0.0078(18)
C78 0.0222(17) 0.0271(17) 0.0206(17) -0.0067(14) -0.0072(13) 0.0017(13)
C79 0.0275(18) 0.0322(19) 0.0294(18) -0.0107(15) -0.0046(14) 0.0051(15)
C80 0.0314(19) 0.0336(19) 0.0291(19) -0.0135(15) -0.0013(15) 0.0039(15)
C81 0.056(2) 0.037(2) 0.0273(19) -0.0079(16) 0.0031(17) 0.0015(18)

loop_
_atom_type_symbol
_atom_type_description
_atom_type_scat_dispersion_real
_atom_type_scat_dispersion_imag
_atom_type_scat_source
C C 0.0033 0.0016 'International Tables Vol C Tables 4.2.6.8 and 6.1.1.4'
H H 0.0000 0.0000 'International Tables Vol C Tables 4.2.6.8 and 6.1.1.4'
N N 0.0061 0.0033 'International Tables Vol C Tables 4.2.6.8 and 6.1.1.4'
O O 0.0106 0.0060 'International Tables Vol C Tables 4.2.6.8 and 6.1.1.4'
F F 0.0171 0.0103 'International Tables Vol C Tables 4.2.6.8 and 6.1.1.4'

loop_
_geom_angle_atom_site_label_1
_geom_angle_atom_site_label_2
_geom_angle_atom_site_label_3
_geom_angle
_geom_angle_site_symmetry_1
_geom_angle_site_symmetry_3
_geom_angle_publ_flag
O3A O3B O4A 129.4(6) 1 . ?
O3A O3B O4A 129.4(6) . . ?
O3A O3B O4A 129.4(6) 1 1 ?
O3A O3B O4A 129.4(6) . 1 ?
O4B O4A O3B 88.6(7) . 1 ?
O4B O4A O3B 88.6(7) . . ?
O5 N6 O7 124.1(3) . . ?
O5 N6 C8 118.0(3) . . ?
O7 N6 C8 117.8(3) . . ?
C13 C8 C9 122.4(3) . . ?
C13 C8 N6 118.5(3) . . ?
C9 C8 N6 119.1(3) . . ?
C8 C9 C10 118.1(3) . . ?
C8 C9 H9 120.9 . . ?
C10 C9 H9 120.9 . . ?
C9 C10 C11 121.0(3) . . ?
C9 C10 H10 119.5 . . ?
C11 C10 H10 119.5 . . ?
C10 C11 C12 119.2(3) . . ?
C10 C11 C14 123.9(3) . . ?
C12 C11 C14 116.9(3) . . ?
C13 C12 C11 120.6(3) . . ?
C13 C12 H12 119.7 . . ?
C11 C12 H12 119.7 . . ?
C12 C13 C8 118.7(3) . . ?
C12 C13 H13 120.7 . . ?
C8 C13 H13 120.7 . . ?
O15 C14 N16 122.2(3) . . ?
O15 C14 C11 120.2(3) . . ?
N16 C14 C11 117.6(3) . . ?
C14 N16 C17 119.2(3) . . ?
C14 N16 H16 126(2) . . ?
C17 N16 H16 115(2) . . ?
N16 C17 C18 112.0(2) . . ?
N16 C17 H17B 109.2 . . ?
C18 C17 H17B 109.2 . . ?
N16 C17 H18A 109.2 . . ?
C18 C17 H18A 109.2 . . ?
H17B C17 H18A 107.9 . . ?
C19 C18 C52 120.2(3) . . ?
C19 C18 C17 120.2(3) . . ?
C52 C18 C17 119.6(3) . . ?
C18 C19 C21 119.9(3) . . ?
C18 C19 C20 119.7(3) . . ?
C21 C19 C20 120.4(3) . . ?
C19 C20 H20A 109.5 . . ?
C19 C20 H20B 109.5 . . ?
H20A C20 H20B 109.5 . . ?
C19 C20 H20C 109.5 . . ?
H20A C20 H20C 109.5 . . ?
H20B C20 H20C 109.5 . . ?
C36 C21 C19 120.1(3) . . ?
C36 C21 C22 118.8(3) . . ?
C19 C21 C22 121.1(3) . . ?
N23 C22 C21 111.0(2) . . ?
N23 C22 H22B 109.4 . . ?
C21 C22 H22B 109.4 . . ?
N23 C22 H22A 109.4 . . ?
C21 C22 H22A 109.4 . . ?
H22B C22 H22A 108.0 . . ?
C24 N23 C22 121.1(3) . . ?
C24 N23 H23 119(3) . . ?
C22 N23 H23 118(3) . . ?
O25 C24 N23 122.6(3) . . ?
O25 C24 C26 120.4(3) . . ?
N23 C24 C26 116.9(3) . . ?
C31 C26 C27 119.8(3) . . ?
C31 C26 C24 118.1(3) . . ?
C27 C26 C24 122.0(3) . . ?
C28 C27 C26 120.1(3) . . ?
C28 C27 H27 119.9 . . ?
C26 C27 H27 119.9 . . ?
C29 C28 C27 118.8(3) . . ?
C29 C28 H28 120.6 . . ?
C27 C28 H28 120.6 . . ?
C28 C29 C30 122.5(3) . . ?
C28 C29 N32 118.9(3) . . ?
C30 C29 N32 118.6(3) . . ?
C31 C30 C29 118.2(3) . . ?
C31 C30 H30 120.9 . . ?
C29 C30 H30 120.9 . . ?
C30 C31 C26 120.5(3) . . ?
C30 C31 H31 119.7 . . ?
C26 C31 H31 119.7 . . ?
O34 N32 O33 123.7(3) . . ?
O34 N32 C29 117.9(3) . . ?
O33 N32 C29 118.4(3) . . ?
C36 C35 H35B 109.5 . . ?
C36 C35 H35C 109.5 . . ?
H35B C35 H35C 109.5 . . ?
C36 C35 H35A 109.5 . . ?
H35B C35 H35A 109.5 . . ?
H35C C35 H35A 109.5 . . ?
C37 C36 C21 119.6(3) . . ?
C37 C36 C35 119.5(3) . . ?
C21 C36 C35 120.9(3) . . ?
C36 C37 C52 120.6(3) . . ?
C36 C37 C38 119.1(3) . . ?
C52 C37 C38 120.3(3) . . ?
N39 C38 C37 109.9(3) . . ?
N39 C38 H38A 109.7 . . ?
C37 C38 H38A 109.7 . . ?
N39 C38 H38B 109.7 . . ?
C37 C38 H38B 109.7 . . ?
H38A C38 H38B 108.2 . . ?
C40 N39 C38 121.3(3) . . ?
C40 N39 H39 124(2) . . ?
C38 N39 H39 113(2) . . ?
O41 C40 N39 122.8(3) . . ?
O41 C40 C42 120.9(3) . . ?
N39 C40 C42 116.3(3) . . ?
C43 C42 C47 119.2(3) . . ?
C43 C42 C40 123.0(3) . . ?
C47 C42 C40 117.8(3) . . ?
C42 C43 C44 120.8(3) . . ?
C42 C43 H43 119.6 . . ?
C44 C43 H43 119.6 . . ?
C45 C44 C43 118.5(3) . . ?
C45 C44 H44 120.8 . . ?
C43 C44 H44 120.8 . . ?
C46 C45 C44 122.6(3) . . ?
C46 C45 N48 118.7(3) . . ?
C44 C45 N48 118.7(3) . . ?
C45 C46 C47 118.2(3) . . ?
C45 C46 H46 120.9 . . ?
C47 C46 H46 120.9 . . ?
C46 C47 C42 120.7(3) . . ?
C46 C47 H47 119.7 . . ?
C42 C47 H47 119.7 . . ?
O50 N48 O49 123.2(3) . . ?
O50 N48 C45 118.7(3) . . ?
O49 N48 C45 118.1(3) . . ?
C52 C51 H51C 109.5 . . ?
C52 C51 H51A 109.5 . . ?
H51C C51 H51A 109.5 . . ?
C52 C51 H51B 109.5 . . ?
H51C C51 H51B 109.5 . . ?
H51A C51 H51B 109.5 . . ?
C37 C52 C18 119.5(3) . . ?
C37 C52 C51 120.3(3) . . ?
C18 C52 C51 120.1(3) . . ?
C58 O53 C54 109.8(2) . . ?
O53 C54 C55 111.4(3) . . ?
O53 C54 H54B 109.4 . . ?
C55 C54 H54B 109.5 . . ?
O53 C54 H54A 109.1 . . ?
C55 C54 H54A 109.3 . . ?
H54B C54 H54A 108.0 . . ?
O56 C55 C54 110.2(3) . . ?
O56 C55 H55B 109.6 . . ?
C54 C55 H55B 109.6 . . ?
O56 C55 H55A 109.6 . . ?
C54 C55 H55A 109.6 . . ?
H55B C55 H55A 108.1 . . ?
C55 O56 C57 108.7(3) . . ?
O56 C57 C58 110.4(3) . . ?
O56 C57 H57B 109.6 . . ?
C58 C57 H57B 109.6 . . ?
O56 C57 H57A 109.6 . . ?
C58 C57 H57A 109.6 . . ?
H57B C57 H57A 108.1 . . ?
O53 C58 C57 111.1(3) . . ?
O53 C58 H58B 109.4 . . ?
C57 C58 H58B 109.4 . . ?
O53 C58 H58A 109.4 . . ?
C57 C58 H58A 109.4 . . ?
H58B C58 H58A 108.0 . . ?
C60 O59 C64 108.6(3) . . ?
O59 C60 C61 111.3(4) . . ?
O59 C60 H60B 109.4 . . ?
C61 C60 H60B 109.4 . . ?
O59 C60 H60A 109.4 . . ?
C61 C60 H60A 109.4 . . ?
H60B C60 H60A 108.0 . . ?
O62 C61 C60 111.2(3) . . ?
O62 C61 H61A 109.4 . . ?
C60 C61 H61A 109.4 . . ?
O62 C61 H61B 109.4 . . ?
C60 C61 H61B 109.4 . . ?
H61A C61 H61B 108.0 . . ?
C61 O62 C63 108.9(3) . . ?
O62 C63 C64 111.5(4) . . ?
O62 C63 H63B 109.3 . . ?
C64 C63 H63B 109.3 . . ?
O62 C63 H63A 109.3 . . ?
C64 C63 H63A 109.3 . . ?
H63B C63 H63A 108.0 . . ?
O59 C64 C63 110.4(3) . . ?
O59 C64 H64B 109.6 . . ?
C63 C64 H64B 109.6 . . ?
O59 C64 H64A 109.6 . . ?
C63 C64 H64A 109.6 . . ?
H64B C64 H64A 108.1 . . ?
C66 N65 C70 111.7(2) . . ?
C66 N65 C74 111.5(2) . . ?
C70 N65 C74 105.9(2) . . ?
C66 N65 C78 105.4(2) . . ?
C70 N65 C78 111.5(2) . . ?
C74 N65 C78 110.9(2) . . ?
C67 C66 N65 115.7(2) . . ?
C67 C66 H66A 108.4 . . ?
N65 C66 H66A 108.4 . . ?
C67 C66 H66B 108.4 . . ?
N65 C66 H66B 108.4 . . ?
H66A C66 H66B 107.4 . . ?
C66 C67 C68 110.7(3) . . ?
C66 C67 H67A 109.5 . . ?
C68 C67 H67A 109.5 . . ?
C66 C67 H67B 109.5 . . ?
C68 C67 H67B 109.5 . . ?
H67A C67 H67B 108.1 . . ?
C67 C68 C69 112.0(3) . . ?
C67 C68 H68B 109.2 . . ?
C69 C68 H68B 109.2 . . ?
C67 C68 H68A 109.2 . . ?
C69 C68 H68A 109.2 . . ?
H68B C68 H68A 107.9 . . ?
C68 C69 H69B 109.5 . . ?
C68 C69 H69C 109.5 . . ?
H69B C69 H69C 109.5 . . ?
C68 C69 H69A 109.5 . . ?
H69B C69 H69A 109.5 . . ?
H69C C69 H69A 109.5 . . ?
C71 C70 N65 117.5(2) . . ?
C71 C70 H70A 107.9 . . ?
N65 C70 H70A 107.9 . . ?
C71 C70 H70B 107.9 . . ?
N65 C70 H70B 107.9 . . ?
H70A C70 H70B 107.2 . . ?
C70 C71 C72 108.3(2) . . ?
C70 C71 H71B 110.0 . . ?
C72 C71 H71B 110.0 . . ?
C70 C71 H71A 110.0 . . ?
C72 C71 H71A 110.0 . . ?
H71B C71 H71A 108.4 . . ?
C73 C72 C71 114.9(3) . . ?
C73 C72 H72A 108.5 . . ?
C71 C72 H72A 108.5 . . ?
C73 C72 H72B 108.5 . . ?
C71 C72 H72B 108.5 . . ?
H72A C72 H72B 107.5 . . ?
C72 C73 H73B 109.5 . . ?
C72 C73 H73C 109.5 . . ?
H73B C73 H73C 109.5 . . ?
C72 C73 H73A 109.5 . . ?
H73B C73 H73A 109.5 . . ?
H73C C73 H73A 109.5 . . ?
C75 C74 N65 116.5(2) . . ?
C75 C74 H74B 108.2 . . ?
N65 C74 H74B 108.2 . . ?
C75 C74 H74A 108.2 . . ?
N65 C74 H74A 108.2 . . ?
H74B C74 H74A 107.3 . . ?
C74 C75 C76 110.0(3) . . ?
C74 C75 H75B 109.7 . . ?
C76 C75 H75B 109.7 . . ?
C74 C75 H75A 109.7 . . ?
C76 C75 H75A 109.7 . . ?
H75B C75 H75A 108.2 . . ?
C77 C76 C75 113.8(3) . . ?
C77 C76 H76B 108.8 . . ?
C75 C76 H76B 108.8 . . ?
C77 C76 H76A 108.8 . . ?
C75 C76 H76A 108.8 . . ?
H76B C76 H76A 107.7 . . ?
C76 C77 H77A 109.5 . . ?
C76 C77 H77C 109.5 . . ?
H77A C77 H77C 109.5 . . ?
C76 C77 H77B 109.5 . . ?
H77A C77 H77B 109.5 . . ?
H77C C77 H77B 109.5 . . ?
C79 C78 N65 115.2(2) . . ?
C79 C78 H78A 108.5 . . ?
N65 C78 H78A 108.5 . . ?
C79 C78 H78B 108.5 . . ?
N65 C78 H78B 108.5 . . ?
H78A C78 H78B 107.5 . . ?
C78 C79 C80 110.2(3) . . ?
C78 C79 H79A 109.6 . . ?
C80 C79 H79A 109.6 . . ?
C78 C79 H79B 109.6 . . ?
C80 C79 H79B 109.6 . . ?
H79A C79 H79B 108.1 . . ?
C79 C80 C81 113.3(3) . . ?
C79 C80 H80B 108.9 . . ?
C81 C80 H80B 108.9 . . ?
C79 C80 H80A 108.9 . . ?
C81 C80 H80A 108.9 . . ?
H80B C80 H80A 107.7 . . ?
C80 C81 H81C 109.5 . . ?
C80 C81 H81B 109.5 . . ?
H81C C81 H81B 109.5 . . ?
C80 C81 H81A 109.5 . . ?
H81C C81 H81A 109.5 . . ?
H81B C81 H81A 109.5 . . ?

loop_
_geom_bond_atom_site_label_1
_geom_bond_atom_site_label_2
_geom_bond_distance
_geom_bond_site_symmetry_2
_geom_bond_publ_flag
O3A O3B 0.882(5) . ?
O3A O3B 0.882(5) 1 ?
O3B O3A 0.882(5) 1 ?
O3B O4A 1.778(12) . ?
O3B O4A 1.778(12) 1 ?
O4A O4B 1.183(11) . ?
O4A O3B 1.778(12) 1 ?
O4B O4A 1.183(11) 1 ?
O5 N6 1.230(3) . ?
N6 O7 1.231(3) . ?
N6 C8 1.468(4) . ?
C8 C13 1.381(4) . ?
C8 C9 1.382(4) . ?
C9 C10 1.388(4) . ?
C9 H9 0.9300 . ?
C10 C11 1.390(4) . ?
C10 H10 0.9300 . ?
C11 C12 1.395(4) . ?
C11 C14 1.515(4) . ?
C12 C13 1.380(4) . ?
C12 H12 0.9300 . ?
C13 H13 0.9300 . ?
C14 O15 1.226(3) . ?
C14 N16 1.340(4) . ?
N16 C17 1.470(4) . ?
N16 H16 0.87(3) . ?
C17 C18 1.509(4) . ?
C17 H17B 0.9700 . ?
C17 H18A 0.9700 . ?
C18 C19 1.399(4) . ?
C18 C52 1.401(4) . ?
C19 C21 1.404(4) . ?
C19 C20 1.519(4) . ?
C20 H20A 0.9600 . ?
C20 H20B 0.9600 . ?
C20 H20C 0.9600 . ?
C21 C36 1.402(4) . ?
C21 C22 1.512(4) . ?
C22 N23 1.467(4) . ?
C22 H22B 0.9700 . ?
C22 H22A 0.9700 . ?
N23 C24 1.330(4) . ?
N23 H23 0.80(4) . ?
C24 O25 1.227(4) . ?
C24 C26 1.506(4) . ?
C26 C31 1.388(4) . ?
C26 C27 1.397(4) . ?
C27 C28 1.378(4) . ?
C27 H27 0.9300 . ?
C28 C29 1.378(4) . ?
C28 H28 0.9300 . ?
C29 C30 1.385(4) . ?
C29 N32 1.474(4) . ?
C30 C31 1.383(4) . ?
C30 H30 0.9300 . ?
C31 H31 0.9300 . ?
N32 O34 1.223(3) . ?
N32 O33 1.225(3) . ?
C35 C36 1.517(4) . ?
C35 H35B 0.9600 . ?
C35 H35C 0.9600 . ?
C35 H35A 0.9600 . ?
C36 C37 1.398(4) . ?
C37 C52 1.400(4) . ?
C37 C38 1.516(4) . ?
C38 N39 1.468(4) . ?
C38 H38A 0.9700 . ?
C38 H38B 0.9700 . ?
N39 C40 1.331(4) . ?
N39 H39 0.85(3) . ?
C40 O41 1.238(4) . ?
C40 C42 1.501(4) . ?
C42 C43 1.382(4) . ?
C42 C47 1.396(4) . ?
C43 C44 1.384(5) . ?
C43 H43 0.9300 . ?
C44 C45 1.376(5) . ?
C44 H44 0.9300 . ?
C45 C46 1.374(5) . ?
C45 N48 1.472(4) . ?
C46 C47 1.387(4) . ?
C46 H46 0.9300 . ?
C47 H47 0.9300 . ?
N48 O50 1.224(4) . ?
N48 O49 1.233(4) . ?
C51 C52 1.518(4) . ?
C51 H51C 0.9600 . ?
C51 H51A 0.9600 . ?
C51 H51B 0.9600 . ?
O53 C58 1.416(4) . ?
O53 C54 1.422(4) . ?
C54 C55 1.497(5) . ?
C54 H54B 0.9683 . ?
C54 H54A 0.9711 . ?
C55 O56 1.425(4) . ?
C55 H55B 0.9700 . ?
C55 H55A 0.9700 . ?
O56 C57 1.430(4) . ?
C57 C58 1.501(5) . ?
C57 H57B 0.9700 . ?
C57 H57A 0.9700 . ?
C58 H58B 0.9700 . ?
C58 H58A 0.9700 . ?
O59 C60 1.421(5) . ?
O59 C64 1.423(4) . ?
C60 C61 1.465(6) . ?
C60 H60B 0.9700 . ?
C60 H60A 0.9700 . ?
C61 O62 1.427(5) . ?
C61 H61A 0.9700 . ?
C61 H61B 0.9700 . ?
O62 C63 1.442(5) . ?
C63 C64 1.468(6) . ?
C63 H63B 0.9700 . ?
C63 H63A 0.9700 . ?
C64 H64B 0.9700 . ?
C64 H64A 0.9700 . ?
N65 C66 1.520(4) . ?
N65 C70 1.520(4) . ?
N65 C74 1.520(4) . ?
N65 C78 1.530(4) . ?
C66 C67 1.517(4) . ?
C66 H66A 0.9700 . ?
C66 H66B 0.9700 . ?
C67 C68 1.520(4) . ?
C67 H67A 0.9700 . ?
C67 H67B 0.9700 . ?
C68 C69 1.521(4) . ?
C68 H68B 0.9700 . ?
C68 H68A 0.9700 . ?
C69 H69B 0.9600 . ?
C69 H69C 0.9600 . ?
C69 H69A 0.9600 . ?
C70 C71 1.514(4) . ?
C70 H70A 0.9700 . ?
C70 H70B 0.9700 . ?
C71 C72 1.515(4) . ?
C71 H71B 0.9700 . ?
C71 H71A 0.9700 . ?
C72 C73 1.502(4) . ?
C72 H72A 0.9700 . ?
C72 H72B 0.9700 . ?
C73 H73B 0.9600 . ?
C73 H73C 0.9600 . ?
C73 H73A 0.9600 . ?
C74 C75 1.509(4) . ?
C74 H74B 0.9700 . ?
C74 H74A 0.9700 . ?
C75 C76 1.515(4) . ?
C75 H75B 0.9700 . ?
C75 H75A 0.9700 . ?
C76 C77 1.504(5) . ?
C76 H76B 0.9700 . ?
C76 H76A 0.9700 . ?
C77 H77A 0.9600 . ?
C77 H77C 0.9600 . ?
C77 H77B 0.9600 . ?
C78 C79 1.514(4) . ?
C78 H78A 0.9700 . ?
C78 H78B 0.9700 . ?
C79 C80 1.526(4) . ?
C79 H79A 0.9700 . ?
C79 H79B 0.9700 . ?
C80 C81 1.530(4) . ?
C80 H80B 0.9700 . ?
C80 H80A 0.9700 . ?
C81 H81C 0.9600 . ?
C81 H81B 0.9600 . ?
C81 H81A 0.9600 . ?

loop_
_geom_hbond_atom_site_label_D
_geom_hbond_atom_site_label_H
_geom_hbond_atom_site_label_A
_geom_hbond_distance_DH
_geom_hbond_distance_HA
_geom_hbond_distance_DA
_geom_hbond_angle_DHA
_geom_hbond_site_symmetry_A
N39 H39 F1 0.85(3) 1.95(4) 2.805(4) 178(3) 1
N23 H23 O4A 0.80(4) 2.33(4) 2.936(12) 133(3) 1
N23 H23 O2 0.80(4) 2.27(4) 3.052(4) 165(4) 1
N16 H16 O3B 0.87(3) 2.35(3) 3.193(6) 161(3) 1
N16 H16 O3A 0.87(3) 2.03(3) 2.900(4) 175(3) 1
